data_2208261
loop_
_publ_author_name
'Kaminskiia, Vladimir A.'
'Slabkoa, Oleg Yu.'
'Kachanova, Andrey V.'
'Gerasimenko, Andrey V.'
'Ng, Seik Weng'

_publ_section_title 11-Phenyl-7,8,9,10,10a,11,12,13,14,15-decahydro-5<i>H</i>-3,1-benzoxazino[2,1-<i>e</i>]acridine
_journal_coeditor_code BT2011
_journal_issue 3
_journal_name_full 'Acta Crystallographica Section E'
_journal_page_first o1110
_journal_page_last o1111
_journal_paper_doi 10.1107/S1600536806005472
_journal_volume 62
_journal_year 2006
_chemical_formula_iupac 'C26 H29 N O'
_chemical_formula_moiety 'C26 H29 N O'
_chemical_formula_sum 'C26 H29 N O'
_chemical_formula_weight 371.50
_chemical_name_common
;
2-Phenyl-1,11a,3,4-dicyclohexanotetrahydropyrido[1,2b]-benzoxazine
;
_chemical_name_systematic 11-Phenyl-7,8,9,10,10a,11,12,13,14,15-decaydro-5H-3,1-benzoxazino[2,1-e]acridine
_space_group_IT_number 2
_symmetry_cell_setting triclinic
_symmetry_space_group_name_Hall '-P 1'
_symmetry_space_group_name_H-M 'P -1'
_atom_sites_solution_hydrogens geom
_atom_sites_solution_primary direct
_atom_sites_solution_secondary difmap
_audit_creation_method SHELXL-97
_cell_angle_alpha 91.124(2)
_cell_angle_beta 100.810(2)
_cell_angle_gamma 100.191(2)
_cell_formula_units_Z 4
_cell_length_a 10.6530(10)
_cell_length_b 11.4270(10)
_cell_length_c 17.337(2)
_cell_measurement_reflns_used 956
_cell_measurement_temperature 295(2)
_cell_measurement_theta_max 27.6
_cell_measurement_theta_min 2.4
_cell_volume 2037.3(4)
_computing_cell_refinement 'SAINT (Bruker, 2000)'
_computing_data_collection 'SMART (Bruker, 2000)'
_computing_data_reduction SAINT
_computing_molecular_graphics 'ORTEPII (Johnson, 1976)'
_computing_publication_material SHELXL97
_computing_structure_refinement 'SHELXL97 (Sheldrick, 1997)'
_computing_structure_solution 'SHELXS97 (Sheldrick, 1997)'
_diffrn_ambient_temperature 295(2)
_diffrn_detector_area_resol_mean 8.33
_diffrn_measured_fraction_theta_full 1.00
_diffrn_measured_fraction_theta_max 1.00
_diffrn_measurement_device_type 'Bruker SMART 1000 CCD area-detector'
_diffrn_measurement_method '\f and \w'
_diffrn_radiation_monochromator graphite
_diffrn_radiation_source 'fine-focus sealed tube'
_diffrn_radiation_type MoK\a
_diffrn_radiation_wavelength 0.71073
_diffrn_reflns_av_R_equivalents 0.033
_diffrn_reflns_av_sigmaI/netI 0.035
_diffrn_reflns_limit_h_max 13
_diffrn_reflns_limit_h_min -13
_diffrn_reflns_limit_k_max 14
_diffrn_reflns_limit_k_min -14
_diffrn_reflns_limit_l_max 22
_diffrn_reflns_limit_l_min -22
_diffrn_reflns_number 25549
_diffrn_reflns_theta_full 27.5
_diffrn_reflns_theta_max 27.5
_diffrn_reflns_theta_min 2.0
_diffrn_standards_decay_% 0
_diffrn_standards_interval_count 0
_diffrn_standards_interval_time 0
_diffrn_standards_number 0
_exptl_absorpt_coefficient_mu 0.072
_exptl_absorpt_correction_type none
_exptl_crystal_colour Colorless
_exptl_crystal_density_diffrn 1.211
_exptl_crystal_density_method 'not measured'
_exptl_crystal_description Prism
_exptl_crystal_F_000 800
_exptl_crystal_size_max 0.40
_exptl_crystal_size_mid 0.35
_exptl_crystal_size_min 0.25
_refine_diff_density_max 0.49
_refine_diff_density_min -0.28
_refine_ls_extinction_method none
_refine_ls_goodness_of_fit_ref 1.01
_refine_ls_hydrogen_treatment constr
_refine_ls_matrix_type full
_refine_ls_number_parameters 505
_refine_ls_number_reflns 9331
_refine_ls_number_restraints 0
_refine_ls_restrained_S_all 1.01
_refine_ls_R_factor_all 0.068
_refine_ls_R_factor_gt 0.046
_refine_ls_shift/su_max 0.001
_refine_ls_shift/su_mean 0.000
_refine_ls_structure_factor_coef Fsqd
_refine_ls_weighting_details 'calc w = 1/[\s^2^(Fo^2^)+(0.0534P)^2^+0.6554P] where P = (Fo^2^+2Fc^2^)/3'
_refine_ls_weighting_scheme calc
_refine_ls_wR_factor_gt 0.112
_refine_ls_wR_factor_ref 0.133
_reflns_number_gt 6699
_reflns_number_total 9331
_reflns_threshold_expression I>2\s(I)
_cod_data_source_file bt2011.cif
_cod_data_source_block I
_cod_depositor_comments
;
The following automatic conversions were performed:
'_symmetry_cell_setting' value 'Triclinic' changed to 'triclinic'
according to '/home/saulius/struct/CIF-dictionaries/cif_core.dic'
dictionary named 'cif_core.dic' version 2.4.1 from
2010-06-29.

'_exptl_absorpt_correction_type' value 'None' changed to
'none' according to '/home/saulius/struct/CIF-dictionaries/cif_core.dic'
dictionary named 'cif_core.dic' version 2.4.1 from 2010-06-29.

Automatic conversion script
Id: cif_fix_enum 1527 2010-12-29 10:47:43Z saulius 

The following automatic conversions were performed:

'_symmetry_cell_setting' value 'Triclinic' changed to 'triclinic'
according to /home/saulius/struct/CIF-dictionaries/cif_core.dic
dictionary named 'cif_core.dic' version 2.4.1 from
2010-06-29.

'_exptl_absorpt_correction_type' value 'None' changed to
'none' according to
/home/saulius/struct/CIF-dictionaries/cif_core.dic dictionary named
'cif_core.dic' version 2.4.1 from 2010-06-29.

Automatic conversion script
Id: cif_fix_values 1715 2011-07-08 13:25:40Z adriana 
;
_cod_original_cell_volume 2037.4(4)
_cod_database_code 2208261
_cod_database_fobs_code 2208261

loop_
_symmetry_equiv_pos_as_xyz
'x, y, z'
'-x, -y, -z'

loop_
_atom_site_type_symbol
_atom_site_label
_atom_site_fract_x
_atom_site_fract_y
_atom_site_fract_z
_atom_site_U_iso_or_equiv
_atom_site_adp_type
_atom_site_calc_flag
_atom_site_refinement_flags
_atom_site_occupancy
O O1 0.43730(10) 0.85260(10) 0.39960(10) 0.0411(3) Uani d . 1
O O2 0.49230(10) 0.33760(10) 0.08510(10) 0.0403(2) Uani d . 1
N N1 0.64700(10) 0.80290(10) 0.40690(10) 0.0381(3) Uani d . 1
N N2 0.72130(10) 0.35280(10) 0.12590(10) 0.0355(3) Uani d . 1
C C1 0.4363(2) 0.8574(2) 0.31680(10) 0.0416(3) Uani d . 1
C C2 0.5644(2) 0.92610(10) 0.30690(10) 0.0372(3) Uani d . 1
C C3 0.5818(2) 1.0165(2) 0.25630(10) 0.0458(4) Uani d . 1
C C4 0.7045(2) 1.0807(2) 0.25530(10) 0.0552(4) Uani d . 1
C C5 0.8094(2) 1.0561(2) 0.30820(10) 0.0561(4) Uani d . 1
C C6 0.7938(2) 0.9683(2) 0.36140(10) 0.0465(4) Uani d . 1
C C7 0.67130(10) 0.89950(10) 0.35960(10) 0.0368(3) Uani d . 1
C C8 0.75350(10) 0.75940(10) 0.45220(10) 0.0380(3) Uani d . 1
C C9 0.8404(2) 0.7106(2) 0.40490(10) 0.0502(4) Uani d . 1
C C10 0.9685(2) 0.6987(2) 0.45570(10) 0.0732(6) Uani d . 1
C C11 0.9516(2) 0.6382(2) 0.52890(10) 0.0643(5) Uani d . 1
C C12 0.8738(2) 0.6972(2) 0.57720(10) 0.0471(4) Uani d . 1
C C13 0.76630(10) 0.75110(10) 0.52960(10) 0.0353(3) Uani d . 1
C C14 0.67150(10) 0.78890(10) 0.57590(10) 0.0339(3) Uani d . 1
C C15 0.74210(10) 0.87720(10) 0.64350(10) 0.0366(3) Uani d . 1
C C16 0.8169(2) 0.9839(2) 0.62930(10) 0.0517(4) Uani d . 1
C C17 0.8853(2) 1.0628(2) 0.69040(10) 0.0672(6) Uani d . 1
C C18 0.8814(2) 1.0369(2) 0.76670(10) 0.0710(6) Uani d . 1
C C19 0.8069(2) 0.9330(2) 0.78210(10) 0.0731(7) Uani d . 1
C C20 0.7368(2) 0.8532(2) 0.72060(10) 0.0551(5) Uani d . 1
C C21 0.55720(10) 0.83650(10) 0.52560(10) 0.0348(3) Uani d . 1
C C22 0.4347(2) 0.8117(2) 0.56190(10) 0.0484(4) Uani d . 1
C C23 0.3706(2) 0.6807(2) 0.55400(10) 0.0579(5) Uani d . 1
C C24 0.3427(2) 0.6316(2) 0.46890(10) 0.0561(5) Uani d . 1
C C25 0.4649(2) 0.65320(10) 0.43360(10) 0.0440(4) Uani d . 1
C C26 0.52680(10) 0.78530(10) 0.44040(10) 0.0345(3) Uani d . 1
C C27 0.4948(2) 0.21360(10) 0.07160(10) 0.0432(4) Uani d . 1
C C28 0.5995(2) 0.20750(10) 0.02640(10) 0.0382(3) Uani d . 1
C C29 0.5858(2) 0.1387(2) -0.04270(10) 0.0487(4) Uani d . 1
C C30 0.6863(2) 0.1492(2) -0.08370(10) 0.0599(5) Uani d . 1
C C31 0.7982(2) 0.2312(2) -0.05700(10) 0.0589(5) Uani d . 1
C C32 0.8131(2) 0.3026(2) 0.01080(10) 0.0471(4) Uani d . 1
C C33 0.71440(10) 0.28900(10) 0.05420(10) 0.0355(3) Uani d . 1
C C34 0.84300(10) 0.42320(10) 0.16250(10) 0.0361(3) Uani d . 1
C C35 0.9496(2) 0.3537(2) 0.19100(10) 0.0482(4) Uani d . 1
C C36 1.0825(2) 0.4332(2) 0.20840(10) 0.0597(5) Uani d . 1
C C37 1.0802(2) 0.5395(2) 0.26110(10) 0.0607(5) Uani d . 1
C C38 0.9826(2) 0.6132(2) 0.22220(10) 0.0466(4) Uani d . 1
C C39 0.85680(10) 0.54040(10) 0.17710(10) 0.0358(3) Uani d . 1
C C40 0.74630(10) 0.60840(10) 0.15460(10) 0.0348(3) Uani d . 1
C C41 0.78440(10) 0.71580(10) 0.10750(10) 0.0398(3) Uani d . 1
C C42 0.8297(2) 0.7019(2) 0.03870(10) 0.0542(4) Uani d . 1
C C43 0.8641(2) 0.7992(2) -0.00480(10) 0.0684(6) Uani d . 1
C C44 0.8522(2) 0.9110(2) 0.01980(10) 0.0693(6) Uani d . 1
C C45 0.8069(2) 0.9264(2) 0.08750(10) 0.0654(6) Uani d . 1
C C46 0.7732(2) 0.8293(2) 0.13180(10) 0.0510(4) Uani d . 1
C C47 0.61780(10) 0.53040(10) 0.11090(10) 0.0336(3) Uani d . 1
C C48 0.4991(2) 0.58290(10) 0.12280(10) 0.0418(3) Uani d . 1
C C49 0.4738(2) 0.5717(2) 0.20640(10) 0.0482(4) Uani d . 1
C C50 0.4654(2) 0.4442(2) 0.23140(10) 0.0484(4) Uani d . 1
C C51 0.5852(2) 0.39310(10) 0.22150(10) 0.0404(3) Uani d . 1
C C52 0.60470(10) 0.40200(10) 0.13630(10) 0.0334(3) Uani d . 1
H H1a 0.3666 0.8961 0.2916 0.050 Uiso calc R 1
H H1b 0.4228 0.7775 0.2930 0.050 Uiso calc R 1
H H3 0.5101 1.0346 0.2224 0.055 Uiso calc R 1
H H4 0.7160 1.1395 0.2196 0.066 Uiso calc R 1
H H5 0.8921 1.0993 0.3082 0.067 Uiso calc R 1
H H6 0.8649 0.9553 0.3982 0.056 Uiso calc R 1
H H9a 0.7966 0.6332 0.3808 0.060 Uiso calc R 1
H H9b 0.8563 0.7632 0.3632 0.060 Uiso calc R 1
H H10a 1.0146 0.6539 0.4260 0.088 Uiso calc R 1
H H10b 1.0212 0.7773 0.4693 0.088 Uiso calc R 1
H H11a 1.0366 0.6369 0.5606 0.077 Uiso calc R 1
H H11b 0.9084 0.5563 0.5153 0.077 Uiso calc R 1
H H12a 0.9325 0.7593 0.6118 0.057 Uiso calc R 1
H H12b 0.8358 0.6386 0.6100 0.057 Uiso calc R 1
H H14 0.6332 0.7174 0.5996 0.041 Uiso calc R 1
H H16 0.8209 1.0026 0.5778 0.062 Uiso calc R 1
H H17 0.9345 1.1340 0.6796 0.081 Uiso calc R 1
H H18 0.9290 1.0895 0.8077 0.085 Uiso calc R 1
H H19 0.8029 0.9153 0.8338 0.088 Uiso calc R 1
H H20 0.6860 0.7830 0.7317 0.066 Uiso calc R 1
H H21 0.5831 0.9230 0.5247 0.042 Uiso calc R 1
H H22a 0.4578 0.8375 0.6171 0.058 Uiso calc R 1
H H22b 0.3726 0.8583 0.5363 0.058 Uiso calc R 1
H H23a 0.2899 0.6715 0.5733 0.069 Uiso calc R 1
H H23b 0.4273 0.6353 0.5861 0.069 Uiso calc R 1
H H24a 0.3089 0.5467 0.4667 0.067 Uiso calc R 1
H H24b 0.2769 0.6694 0.4380 0.067 Uiso calc R 1
H H25a 0.4430 0.6255 0.3787 0.053 Uiso calc R 1
H H25b 0.5271 0.6079 0.4607 0.053 Uiso calc R 1
H H27a 0.4116 0.1728 0.0419 0.052 Uiso calc R 1
H H27b 0.5128 0.1762 0.1212 0.052 Uiso calc R 1
H H29 0.5087 0.0854 -0.0614 0.058 Uiso calc R 1
H H30 0.6784 0.1013 -0.1289 0.072 Uiso calc R 1
H H31 0.8653 0.2388 -0.0850 0.071 Uiso calc R 1
H H32 0.8884 0.3591 0.0272 0.056 Uiso calc R 1
H H35a 0.9484 0.2924 0.1511 0.058 Uiso calc R 1
H H35b 0.9332 0.3147 0.2382 0.058 Uiso calc R 1
H H36a 1.1466 0.3886 0.2340 0.072 Uiso calc R 1
H H36b 1.1068 0.4601 0.1596 0.072 Uiso calc R 1
H H37a 1.1661 0.5888 0.2731 0.073 Uiso calc R 1
H H37b 1.0574 0.5122 0.3102 0.073 Uiso calc R 1
H H38a 0.9628 0.6633 0.2624 0.056 Uiso calc R 1
H H38b 1.0225 0.6651 0.1864 0.056 Uiso calc R 1
H H40 0.7287 0.6395 0.2038 0.042 Uiso calc R 1
H H42 0.8372 0.6264 0.0213 0.065 Uiso calc R 1
H H43 0.8951 0.7886 -0.0507 0.082 Uiso calc R 1
H H44 0.8748 0.9761 -0.0094 0.083 Uiso calc R 1
H H45 0.7985 1.0020 0.1041 0.078 Uiso calc R 1
H H46 0.7431 0.8407 0.1779 0.061 Uiso calc R 1
H H47 0.6194 0.5289 0.0546 0.040 Uiso calc R 1
H H48a 0.5129 0.6663 0.1111 0.050 Uiso calc R 1
H H48b 0.4230 0.5422 0.0861 0.050 Uiso calc R 1
H H49a 0.5432 0.6231 0.2424 0.058 Uiso calc R 1
H H49b 0.3930 0.5980 0.2092 0.058 Uiso calc R 1
H H50a 0.3884 0.3949 0.2002 0.058 Uiso calc R 1
H H50b 0.4567 0.4419 0.2861 0.058 Uiso calc R 1
H H51a 0.5741 0.3104 0.2351 0.048 Uiso calc R 1
H H51b 0.6615 0.4369 0.2567 0.048 Uiso calc R 1

loop_
_atom_site_aniso_label
_atom_site_aniso_U_11
_atom_site_aniso_U_22
_atom_site_aniso_U_33
_atom_site_aniso_U_12
_atom_site_aniso_U_13
_atom_site_aniso_U_23
O1 0.0355(5) 0.0538(6) 0.0381(6) 0.0193(5) 0.0073(4) 0.0061(5)
O2 0.0305(5) 0.0399(6) 0.0482(6) 0.0071(4) 0.0016(4) -0.0038(5)
N1 0.0338(6) 0.0470(7) 0.0386(7) 0.0169(5) 0.0103(5) 0.0089(6)
N2 0.0292(6) 0.0370(6) 0.0393(7) 0.0080(5) 0.0030(5) -0.0026(5)
C1 0.0370(10) 0.0510(10) 0.0370(10) 0.0140(10) 0.0020(10) 0.0030(10)
C2 0.0400(10) 0.0400(10) 0.0330(10) 0.0130(10) 0.0060(10) 0.0000(10)
C3 0.0500(10) 0.0480(10) 0.0410(10) 0.0180(10) 0.0070(10) 0.0070(10)
C4 0.0610(10) 0.0470(10) 0.0620(10) 0.0140(10) 0.0170(10) 0.0160(10)
C5 0.0480(10) 0.0510(10) 0.0690(10) 0.0020(10) 0.0150(10) 0.0090(10)
C6 0.0380(10) 0.0510(10) 0.0500(10) 0.0110(10) 0.0050(10) 0.0040(10)
C7 0.0380(10) 0.0400(10) 0.0350(10) 0.0120(10) 0.0080(10) 0.0010(10)
C8 0.0340(10) 0.0400(10) 0.0430(10) 0.0140(10) 0.0090(10) 0.0040(10)
C9 0.0480(10) 0.0590(10) 0.0520(10) 0.0260(10) 0.0170(10) 0.0050(10)
C10 0.0560(10) 0.100(2) 0.0780(10) 0.0440(10) 0.0220(10) 0.0170(10)
C11 0.0540(10) 0.0770(10) 0.0710(10) 0.0390(10) 0.0100(10) 0.0130(10)
C12 0.0450(10) 0.0480(10) 0.0480(10) 0.0190(10) -0.0020(10) 0.0000(10)
C13 0.0340(10) 0.0310(10) 0.0400(10) 0.0090(10) 0.0030(10) 0.0000(10)
C14 0.0350(10) 0.0310(10) 0.0350(10) 0.0050(10) 0.0060(10) 0.0010(10)
C15 0.0340(10) 0.0380(10) 0.0380(10) 0.0090(10) 0.0040(10) -0.0020(10)
C16 0.0470(10) 0.0490(10) 0.0570(10) -0.0050(10) 0.0190(10) -0.0120(10)
C17 0.0440(10) 0.0630(10) 0.090(2) -0.0080(10) 0.0200(10) -0.0320(10)
C18 0.0500(10) 0.079(2) 0.075(2) 0.0210(10) -0.0160(10) -0.0370(10)
C19 0.102(2) 0.081(2) 0.0360(10) 0.0440(10) -0.0090(10) -0.0080(10)
C20 0.0770(10) 0.0490(10) 0.0400(10) 0.0180(10) 0.0060(10) 0.0050(10)
C21 0.0340(10) 0.0340(10) 0.0370(10) 0.0080(10) 0.0060(10) -0.0020(10)
C22 0.0400(10) 0.0660(10) 0.0420(10) 0.0140(10) 0.0110(10) -0.0060(10)
C23 0.0400(10) 0.0780(10) 0.0540(10) -0.0020(10) 0.0170(10) 0.0070(10)
C24 0.0440(10) 0.0550(10) 0.0620(10) -0.0080(10) 0.0070(10) -0.0010(10)
C25 0.0450(10) 0.0420(10) 0.0430(10) 0.0060(10) 0.0040(10) -0.0050(10)
C26 0.0310(10) 0.0400(10) 0.0350(10) 0.0120(10) 0.0060(10) 0.0020(10)
C27 0.0390(10) 0.0360(10) 0.0510(10) 0.0020(10) 0.0040(10) 0.0010(10)
C28 0.0390(10) 0.0320(10) 0.0430(10) 0.0100(10) 0.0020(10) 0.0030(10)
C29 0.0500(10) 0.0410(10) 0.0520(10) 0.0140(10) -0.0030(10) -0.0050(10)
C30 0.0650(10) 0.0670(10) 0.0480(10) 0.0250(10) 0.0030(10) -0.0160(10)
C31 0.0570(10) 0.0760(10) 0.0500(10) 0.0230(10) 0.0180(10) -0.0040(10)
C32 0.0400(10) 0.0540(10) 0.0490(10) 0.0110(10) 0.0110(10) 0.0000(10)
C33 0.0360(10) 0.0340(10) 0.0380(10) 0.0120(10) 0.0050(10) 0.0030(10)
C34 0.0310(10) 0.0400(10) 0.0370(10) 0.0070(10) 0.0030(10) 0.0020(10)
C35 0.0380(10) 0.0500(10) 0.0550(10) 0.0150(10) -0.0020(10) 0.0020(10)
C36 0.0350(10) 0.0700(10) 0.0710(10) 0.0150(10) -0.0020(10) 0.0020(10)
C37 0.0420(10) 0.0650(10) 0.0640(10) 0.0060(10) -0.0120(10) 0.0000(10)
C38 0.0410(10) 0.0470(10) 0.0460(10) 0.0000(10) -0.0010(10) 0.0030(10)
C39 0.0330(10) 0.0390(10) 0.0330(10) 0.0040(10) 0.0030(10) 0.0050(10)
C40 0.0370(10) 0.0340(10) 0.0340(10) 0.0060(10) 0.0060(10) 0.0030(10)
C41 0.0330(10) 0.0390(10) 0.0460(10) 0.0060(10) 0.0040(10) 0.0100(10)
C42 0.0530(10) 0.0590(10) 0.0600(10) 0.0210(10) 0.0210(10) 0.0220(10)
C43 0.0500(10) 0.091(2) 0.0750(10) 0.0230(10) 0.0260(10) 0.0450(10)
C44 0.0400(10) 0.0660(10) 0.095(2) -0.0010(10) 0.0030(10) 0.0450(10)
C45 0.0560(10) 0.0380(10) 0.090(2) -0.0010(10) -0.0090(10) 0.0150(10)
C46 0.0510(10) 0.0390(10) 0.0580(10) 0.0040(10) 0.0000(10) 0.0040(10)
C47 0.0340(10) 0.0370(10) 0.0310(10) 0.0090(10) 0.0060(10) 0.0060(10)
C48 0.0390(10) 0.0400(10) 0.0480(10) 0.0140(10) 0.0070(10) 0.0070(10)
C49 0.0450(10) 0.0510(10) 0.0540(10) 0.0170(10) 0.0170(10) -0.0010(10)
C50 0.0510(10) 0.0560(10) 0.0450(10) 0.0130(10) 0.0220(10) 0.0080(10)
C51 0.0440(10) 0.0400(10) 0.0400(10) 0.0090(10) 0.0110(10) 0.0090(10)
C52 0.0290(10) 0.0350(10) 0.036(7) 0.0070(10) 0.0050(10) 0.0010(10)

loop_
_atom_type_symbol
_atom_type_description
_atom_type_scat_dispersion_real
_atom_type_scat_dispersion_imag
_atom_type_scat_source
C C 0.0033 0.0016 'International Tables Vol C Tables 4.2.6.8 and 6.1.1.4'
H H 0.0000 0.0000 'International Tables Vol C Tables 4.2.6.8 and 6.1.1.4'
N N 0.0061 0.0033 'International Tables Vol C Tables 4.2.6.8 and 6.1.1.4'
O O 0.0106 0.0060 'International Tables Vol C Tables 4.2.6.8 and 6.1.1.4'

loop_
_geom_angle_atom_site_label_1
_geom_angle_atom_site_label_2
_geom_angle_atom_site_label_3
_geom_angle
_geom_angle_publ_flag
C26 O1 C1 114.30(10) no
C52 O2 C27 114.40(10) no
C7 N1 C8 119.50(10) no
C7 N1 C26 119.00(10) no
C8 N1 C26 115.00(10) no
C33 N2 C34 118.30(10) no
C33 N2 C52 117.30(10) no
C34 N2 C52 115.20(10) no
O1 C1 C2 107.80(10) no
C3 C2 C7 120.1(2) no
C3 C2 C1 125.30(10) no
C7 C2 C1 114.30(10) no
C2 C3 C4 121.0(2) no
C5 C4 C3 118.90(10) no
C4 C5 C6 121.2(2) no
C5 C6 C7 119.9(2) no
C6 C7 N1 124.20(10) no
C6 C7 C2 118.80(10) no
N1 C7 C2 116.90(10) no
C13 C8 N1 121.70(10) no
C13 C8 C9 122.80(10) no
N1 C8 C9 115.10(10) no
C10 C9 C8 111.6(2) no
C11 C10 C9 112.3(2) no
C10 C11 C12 113.3(2) no
C11 C12 C13 114.70(10) no
C8 C13 C12 122.00(10) no
C8 C13 C14 122.80(10) no
C12 C13 C14 115.20(10) no
C13 C14 C15 110.90(10) no
C13 C14 C21 114.60(10) no
C15 C14 C21 111.10(10) no
C20 C15 C16 117.8(2) no
C20 C15 C14 121.5(2) no
C16 C15 C14 120.60(10) no
C17 C16 C15 121.1(2) no
C18 C17 C16 120.5(2) no
C19 C18 C17 119.4(2) no
C18 C19 C20 120.3(2) no
C15 C20 C19 120.8(2) no
C26 C21 C22 110.30(10) no
C26 C21 C14 111.90(10) no
C22 C21 C14 111.50(10) no
C23 C22 C21 113.00(10) no
C22 C23 C24 111.7(2) no
C25 C24 C23 111.30(10) no
C24 C25 C26 111.30(10) no
O1 C26 N1 109.80(10) no
O1 C26 C25 109.90(10) no
N1 C26 C25 109.90(10) no
O1 C26 C21 104.80(10) no
N1 C26 C21 110.20(10) no
C25 C26 C21 112.10(10) no
O2 C27 C28 106.90(10) no
C29 C28 C33 120.2(2) no
C29 C28 C27 125.50(10) no
C33 C28 C27 114.00(10) no
C30 C29 C28 120.2(2) no
C31 C30 C29 119.5(2) no
C30 C31 C32 121.5(2) no
C31 C32 C33 119.3(2) no
C32 C33 C28 119.30(10) no
C32 C33 N2 124.30(10) no
C28 C33 N2 116.40(10) no
C39 C34 N2 121.80(10) no
C39 C34 C35 122.90(10) no
N2 C34 C35 115.10(10) no
C34 C35 C36 111.80(10) no
C37 C36 C35 109.9(2) no
C36 C37 C38 111.3(2) no
C39 C38 C37 114.30(10) no
C34 C39 C38 121.70(10) no
C34 C39 C40 122.80(10) no
C38 C39 C40 115.40(10) no
C39 C40 C41 111.90(10) no
C39 C40 C47 114.00(10) no
C41 C40 C47 110.30(10) no
C42 C41 C46 118.4(2) no
C42 C41 C40 120.50(10) no
C46 C41 C40 121.1(2) no
C41 C42 C43 120.9(2) no
C44 C43 C42 120.1(2) no
C45 C44 C43 119.8(2) no
C44 C45 C46 120.4(2) no
C41 C46 C45 120.4(2) no
C52 C47 C48 110.30(10) no
C52 C47 C40 111.50(10) no
C48 C47 C40 111.50(10) no
C49 C48 C47 112.60(10) no
C50 C49 C48 111.70(10) no
C49 C50 C51 112.10(10) no
C50 C51 C52 110.00(10) no
O2 C52 N2 109.80(10) no
O2 C52 C47 105.50(10) no
N2 C52 C47 109.90(10) no
O2 C52 C51 109.30(10) no
N2 C52 C51 110.50(10) no
C47 C52 C51 111.80(10) no
O1 C1 H1a 110.2 no
C2 C1 H1a 110.2 no
O1 C1 H1b 110.2 no
C2 C1 H1b 110.2 no
H1a C1 H1b 108.5 no
C2 C3 H3 119.5 no
C4 C3 H3 119.5 no
C5 C4 H4 120.6 no
C3 C4 H4 120.6 no
C4 C5 H5 119.4 no
C6 C5 H5 119.4 no
C5 C6 H6 120.1 no
C7 C6 H6 120.1 no
C10 C9 H9a 109.3 no
C8 C9 H9a 109.3 no
C10 C9 H9b 109.3 no
C8 C9 H9b 109.3 no
H9a C9 H9b 108.0 no
C11 C10 H10a 109.1 no
C9 C10 H10a 109.1 no
C11 C10 H10b 109.1 no
C9 C10 H10b 109.1 no
H10a C10 H10b 107.9 no
C10 C11 H11a 108.9 no
C12 C11 H11a 108.9 no
C10 C11 H11b 108.9 no
C12 C11 H11b 108.9 no
H11a C11 H11b 107.7 no
C11 C12 H12a 108.6 no
C13 C12 H12a 108.6 no
C11 C12 H12b 108.6 no
C13 C12 H12b 108.6 no
H12a C12 H12b 107.6 no
C13 C14 H14 106.6 no
C15 C14 H14 106.6 no
C21 C14 H14 106.6 no
C17 C16 H16 119.4 no
C15 C16 H16 119.4 no
C18 C17 H17 119.7 no
C16 C17 H17 119.7 no
C19 C18 H18 120.3 no
C17 C18 H18 120.3 no
C18 C19 H19 119.8 no
C20 C19 H19 119.8 no
C15 C20 H20 119.6 no
C19 C20 H20 119.6 no
C26 C21 H21 107.7 no
C22 C21 H21 107.7 no
C14 C21 H21 107.7 no
C23 C22 H22a 109.0 no
C21 C22 H22a 109.0 no
C23 C22 H22b 109.0 no
C21 C22 H22b 109.0 no
H22a C22 H22b 107.8 no
C22 C23 H23a 109.3 no
C24 C23 H23a 109.3 no
C22 C23 H23b 109.3 no
C24 C23 H23b 109.3 no
H23a C23 H23b 107.9 no
C25 C24 H24a 109.4 no
C23 C24 H24a 109.4 no
C25 C24 H24b 109.4 no
C23 C24 H24b 109.4 no
H24a C24 H24b 108.0 no
C24 C25 H25a 109.4 no
C26 C25 H25a 109.4 no
C24 C25 H25b 109.4 no
C26 C25 H25b 109.4 no
H25a C25 H25b 108.0 no
O2 C27 H27a 110.3 no
C28 C27 H27a 110.3 no
O2 C27 H27b 110.3 no
C28 C27 H27b 110.3 no
H27a C27 H27b 108.6 no
C30 C29 H29 119.9 no
C28 C29 H29 119.9 no
C31 C30 H30 120.3 no
C29 C30 H30 120.3 no
C30 C31 H31 119.3 no
C32 C31 H31 119.3 no
C31 C32 H32 120.3 no
C33 C32 H32 120.3 no
C34 C35 H35a 109.3 no
C36 C35 H35a 109.3 no
C34 C35 H35b 109.3 no
C36 C35 H35b 109.3 no
H35a C35 H35b 107.9 no
C37 C36 H36a 109.7 no
C35 C36 H36a 109.7 no
C37 C36 H36b 109.7 no
C35 C36 H36b 109.7 no
H36a C36 H36b 108.2 no
C36 C37 H37a 109.4 no
C38 C37 H37a 109.4 no
C36 C37 H37b 109.4 no
C38 C37 H37b 109.4 no
H37a C37 H37b 108.0 no
C39 C38 H38a 108.7 no
C37 C38 H38a 108.7 no
C39 C38 H38b 108.7 no
C37 C38 H38b 108.7 no
H38a C38 H38b 107.6 no
C39 C40 H40 106.7 no
C41 C40 H40 106.7 no
C47 C40 H40 106.7 no
C41 C42 H42 119.5 no
C43 C42 H42 119.5 no
C44 C43 H43 120.0 no
C42 C43 H43 120.0 no
C45 C44 H44 120.1 no
C43 C44 H44 120.1 no
C44 C45 H45 119.8 no
C46 C45 H45 119.8 no
C41 C46 H46 119.8 no
C45 C46 H46 119.8 no
C52 C47 H47 107.8 no
C48 C47 H47 107.8 no
C40 C47 H47 107.8 no
C49 C48 H48a 109.1 no
C47 C48 H48a 109.1 no
C49 C48 H48b 109.1 no
C47 C48 H48b 109.1 no
H48a C48 H48b 107.8 no
C50 C49 H49a 109.3 no
C48 C49 H49a 109.3 no
C50 C49 H49b 109.3 no
C48 C49 H49b 109.3 no
H49a C49 H49b 107.9 no
C49 C50 H50a 109.2 no
C51 C50 H50a 109.2 no
C49 C50 H50b 109.2 no
C51 C50 H50b 109.2 no
H50a C50 H50b 107.9 no
C50 C51 H51a 109.7 no
C52 C51 H51a 109.7 no
C50 C51 H51b 109.7 no
C52 C51 H51b 109.7 no
H51a C51 H51b 108.2 no

loop_
_geom_bond_atom_site_label_1
_geom_bond_atom_site_label_2
_geom_bond_distance
_geom_bond_publ_flag
O1 C26 1.424(2) no
O1 C1 1.436(2) no
O2 C52 1.423(2) no
O2 C27 1.438(2) no
N1 C7 1.404(2) no
N1 C8 1.425(2) no
N1 C26 1.487(2) no
N2 C33 1.413(2) no
N2 C34 1.426(2) no
N2 C52 1.489(2) no
C1 C2 1.490(2) no
C2 C3 1.378(2) no
C2 C7 1.403(2) no
C3 C4 1.385(2) no
C4 C5 1.381(3) no
C5 C6 1.385(2) no
C6 C7 1.394(2) no
C8 C13 1.331(2) no
C8 C9 1.514(2) no
C9 C10 1.509(3) no
C10 C11 1.483(3) no
C11 C12 1.509(2) no
C12 C13 1.511(2) no
C13 C14 1.514(2) no
C14 C15 1.521(2) no
C14 C21 1.547(2) no
C15 C20 1.379(2) no
C15 C16 1.386(2) no
C16 C17 1.381(3) no
C17 C18 1.368(3) no
C18 C19 1.368(3) no
C19 C20 1.396(3) no
C21 C26 1.533(2) no
C21 C22 1.537(2) no
C22 C23 1.523(3) no
C23 C24 1.524(3) no
C24 C25 1.523(2) no
C25 C26 1.529(2) no
C27 C28 1.489(2) no
C28 C29 1.389(2) no
C28 C33 1.398(2) no
C29 C30 1.382(3) no
C30 C31 1.376(3) no
C31 C32 1.385(2) no
C32 C33 1.392(2) no
C34 C39 1.335(2) no
C34 C35 1.513(2) no
C35 C36 1.514(2) no
C36 C37 1.513(3) no
C37 C38 1.522(2) no
C38 C39 1.511(2) no
C39 C40 1.518(2) no
C40 C41 1.525(2) no
C40 C47 1.548(2) no
C41 C42 1.385(2) no
C41 C46 1.388(2) no
C42 C43 1.390(3) no
C43 C44 1.374(3) no
C44 C45 1.369(3) no
C45 C46 1.394(3) no
C47 C52 1.530(2) no
C47 C48 1.536(2) no
C48 C49 1.526(2) no
C49 C50 1.521(2) no
C50 C51 1.530(2) no
C51 C52 1.533(2) no
C1 H1a 0.97 no
C1 H1b 0.97 no
C3 H3 0.93 no
C4 H4 0.93 no
C5 H5 0.93 no
C6 H6 0.93 no
C9 H9a 0.97 no
C9 H9b 0.97 no
C10 H10a 0.97 no
C10 H10b 0.97 no
C11 H11a 0.97 no
C11 H11b 0.97 no
C12 H12a 0.97 no
C12 H12b 0.97 no
C14 H14 0.98 no
C16 H16 0.93 no
C17 H17 0.93 no
C18 H18 0.93 no
C19 H19 0.93 no
C20 H20 0.93 no
C21 H21 0.98 no
C22 H22a 0.97 no
C22 H22b 0.97 no
C23 H23a 0.97 no
C23 H23b 0.97 no
C24 H24a 0.97 no
C24 H24b 0.97 no
C25 H25a 0.97 no
C25 H25b 0.97 no
C27 H27a 0.97 no
C27 H27b 0.97 no
C29 H29 0.93 no
C30 H30 0.93 no
C31 H31 0.93 no
C32 H32 0.93 no
C35 H35a 0.97 no
C35 H35b 0.97 no
C36 H36a 0.97 no
C36 H36b 0.97 no
C37 H37a 0.97 no
C37 H37b 0.97 no
C38 H38a 0.97 no
C38 H38b 0.97 no
C40 H40 0.98 no
C42 H42 0.93 no
C43 H43 0.93 no
C44 H44 0.93 no
C45 H45 0.93 no
C46 H46 0.93 no
C47 H47 0.98 no
C48 H48a 0.97 no
C48 H48b 0.97 no
C49 H49a 0.97 no
C49 H49b 0.97 no
C50 H50a 0.97 no
C50 H50b 0.97 no
C51 H51a 0.97 no
C51 H51b 0.97 no

loop_
_geom_torsion_atom_site_label_1
_geom_torsion_atom_site_label_2
_geom_torsion_atom_site_label_3
_geom_torsion_atom_site_label_4
_geom_torsion
_geom_torsion_publ_flag
C26 O1 C1 C2 -66.6(2) no
O1 C1 C2 C3 -132.7(2) no
O1 C1 C2 C7 41.7(2) no
C7 C2 C3 C4 1.4(2) no
C1 C2 C3 C4 175.5(2) no
C2 C3 C4 C5 -2.6(3) no
C3 C4 C5 C6 0.5(3) no
C4 C5 C6 C7 2.9(3) no
C5 C6 C7 N1 175.1(2) no
C5 C6 C7 C2 -4.0(2) no
C8 N1 C7 C6 -9.2(2) no
C26 N1 C7 C6 141.1(2) no
C8 N1 C7 C2 170.00(10) no
C26 N1 C7 C2 -39.8(2) no
C3 C2 C7 C6 2.0(2) no
C1 C2 C7 C6 -172.80(10) no
C3 C2 C7 N1 -177.20(10) no
C1 C2 C7 N1 8.1(2) no
C7 N1 C8 C13 124.5(2) no
C26 N1 C8 C13 -26.9(2) no
C7 N1 C8 C9 -62.4(2) no
C26 N1 C8 C9 146.20(10) no
C13 C8 C9 C10 -22.9(2) no
N1 C8 C9 C10 164.2(2) no
C8 C9 C10 C11 48.3(2) no
C9 C10 C11 C12 -55.4(3) no
C10 C11 C12 C13 34.6(3) no
N1 C8 C13 C12 175.70(10) no
C9 C8 C13 C12 3.1(2) no
N1 C8 C13 C14 -1.3(2) no
C9 C8 C13 C14 -173.80(10) no
C11 C12 C13 C8 -8.6(2) no
C11 C12 C13 C14 168.6(2) no
C8 C13 C14 C15 -126.0(2) no
C12 C13 C14 C15 56.9(2) no
C8 C13 C14 C21 0.8(2) no
C12 C13 C14 C21 -176.30(10) no
C13 C14 C15 C20 -119.9(2) no
C21 C14 C15 C20 111.4(2) no
C13 C14 C15 C16 58.5(2) no
C21 C14 C15 C16 -70.2(2) no
C20 C15 C16 C17 0.9(3) no
C14 C15 C16 C17 -177.6(2) no
C15 C16 C17 C18 0.3(3) no
C16 C17 C18 C19 -1.2(3) no
C17 C18 C19 C20 0.8(3) no
C16 C15 C20 C19 -1.3(3) no
C14 C15 C20 C19 177.1(2) no
C18 C19 C20 C15 0.5(3) no
C13 C14 C21 C26 26.1(2) no
C15 C14 C21 C26 152.80(10) no
C13 C14 C21 C22 150.20(10) no
C15 C14 C21 C22 -83.2(2) no
C26 C21 C22 C23 53.0(2) no
C14 C21 C22 C23 -72.0(2) no
C21 C22 C23 C24 -53.6(2) no
C22 C23 C24 C25 54.2(2) no
C23 C24 C25 C26 -55.5(2) no
C1 O1 C26 N1 36.7(2) no
C1 O1 C26 C25 -84.4(2) no
C1 O1 C26 C21 155.10(10) no
C7 N1 C26 O1 16.7(2) no
C8 N1 C26 O1 168.20(10) no
C7 N1 C26 C25 137.70(10) no
C8 N1 C26 C25 -70.8(2) no
C7 N1 C26 C21 -98.3(2) no
C8 N1 C26 C21 53.2(2) no
C24 C25 C26 O1 -60.1(2) no
C24 C25 C26 N1 178.90(10) no
C24 C25 C26 C21 56.0(2) no
C22 C21 C26 O1 65.3(2) no
C14 C21 C26 O1 -170.00(10) no
C22 C21 C26 N1 -176.60(10) no
C14 C21 C26 N1 -51.9(2) no
C22 C21 C26 C25 -53.9(2) no
C14 C21 C26 C25 70.8(2) no
C52 O2 C27 C28 -67.2(2) no
O2 C27 C28 C29 -129.2(2) no
O2 C27 C28 C33 43.9(2) no
C33 C28 C29 C30 1.0(2) no
C27 C28 C29 C30 173.6(2) no
C28 C29 C30 C31 -2.2(3) no
C29 C30 C31 C32 0.8(3) no
C30 C31 C32 C33 1.8(3) no
C31 C32 C33 C28 -3.1(2) no
C31 C32 C33 N2 177.0(2) no
C29 C28 C33 C32 1.7(2) no
C27 C28 C33 C32 -171.70(10) no
C29 C28 C33 N2 -178.30(10) no
C27 C28 C33 N2 8.3(2) no
C34 N2 C33 C32 -9.3(2) no
C52 N2 C33 C32 135.8(2) no
C34 N2 C33 C28 170.70(10) no
C52 N2 C33 C28 -44.2(2) no
C33 N2 C34 C39 120.8(2) no
C52 N2 C34 C39 -25.1(2) no
C33 N2 C34 C35 -65.6(2) no
C52 N2 C34 C35 148.60(10) no
C39 C34 C35 C36 -21.9(2) no
N2 C34 C35 C36 164.50(10) no
C34 C35 C36 C37 50.6(2) no
C35 C36 C37 C38 -60.5(2) no
C36 C37 C38 C39 39.9(2) no
N2 C34 C39 C38 174.50(10) no
C35 C34 C39 C38 1.4(2) no
N2 C34 C39 C40 -1.5(2) no
C35 C34 C39 C40 -174.60(10) no
C37 C38 C39 C34 -10.5(2) no
C37 C38 C39 C40 165.8(2) no
C34 C39 C40 C41 -127.9(2) no
C38 C39 C40 C41 55.8(2) no
C34 C39 C40 C47 -1.8(2) no
C38 C39 C40 C47 -178.10(10) no
C39 C40 C41 C42 56.2(2) no
C47 C40 C41 C42 -71.9(2) no
C39 C40 C41 C46 -124.7(2) no
C47 C40 C41 C46 107.3(2) no
C46 C41 C42 C43 0.5(3) no
C40 C41 C42 C43 179.7(2) no
C41 C42 C43 C44 -0.7(3) no
C42 C43 C44 C45 0.2(3) no
C43 C44 C45 C46 0.3(3) no
C42 C41 C46 C45 0.0(2) no
C40 C41 C46 C45 -179.1(2) no
C44 C45 C46 C41 -0.4(3) no
C39 C40 C47 C52 29.9(2) no
C41 C40 C47 C52 156.9(2) no
C39 C40 C47 C48 153.80(10) no
C41 C40 C47 C48 -79.3(2) no
C52 C47 C48 C49 53.5(2) no
C40 C47 C48 C49 -71.0(2) no
C47 C48 C49 C50 -52.8(2) no
C48 C49 C50 C51 54.0(2) no
C49 C50 C51 C52 -55.9(2) no
C27 O2 C52 N2 33.3(2) no
C27 O2 C52 C47 151.70(10) no
C27 O2 C52 C51 -88.00(10) no
C33 N2 C52 O2 22.3(2) no
C34 N2 C52 O2 168.50(10) no
C33 N2 C52 C47 -93.30(10) no
C34 N2 C52 C47 52.9(2) no
C33 N2 C52 C51 142.90(10) no
C34 N2 C52 C51 -70.9(2) no
C48 C47 C52 O2 62.80(10) no
C40 C47 C52 O2 -172.80(10) no
C48 C47 C52 N2 -178.90(10) no
C40 C47 C52 N2 -54.4(2) no
C48 C47 C52 C51 -55.9(2) no
C40 C47 C52 C51 68.6(2) no
C50 C51 C52 O2 -59.2(2) no
C50 C51 C52 N2 179.90(10) no
C50 C51 C52 C47 57.2(2) no
